data_7132295
loop_
_publ_author_name
'Yadav, Rinku'
'Ghiviriga, Ion'
'Abboud, Khalil K.'
'Veige, Adam S.'

_publ_section_title
;
 A case of alkylidyne-imine metathesis.
;
_journal_issue 86
_journal_name_full 'Chemical communications (Cambridge, England)'
_journal_page_first 12899
_journal_page_last 12902
_journal_paper_doi 10.1039/d3cc04583h
_journal_volume 59
_journal_year 2023
_chemical_formula_moiety 'C45 H49 N O2 W'
_chemical_formula_sum 'C45 H49 N O2 W'
_chemical_formula_weight 819.70
_space_group_crystal_system triclinic
_space_group_IT_number 2
_space_group_name_Hall '-P 1'
_space_group_name_H-M_alt 'P -1'
_atom_sites_solution_hydrogens geom
_atom_sites_solution_primary dual
_audit_creation_date 2023-09-12
_audit_creation_method
;
Olex2 1.3
(compiled Nov 21 2019 18:26:39 for OlexSys, GUI svn.r6003)
;
_audit_update_record
;
2023-09-15 deposited with the CCDC.	2023-10-05 downloaded from the CCDC.
;
_cell_angle_alpha 95.897(5)
_cell_angle_beta 92.628(7)
_cell_angle_gamma 103.096(6)
_cell_formula_units_Z 2
_cell_length_a 9.425(2)
_cell_length_b 12.400(3)
_cell_length_c 16.608(3)
_cell_measurement_reflns_used 9039
_cell_measurement_temperature 100.0
_cell_measurement_theta_max 28.10
_cell_measurement_theta_min 2.21
_cell_volume 1875.7(7)
_computing_molecular_graphics 'Olex2 1.3 (Dolomanov et al., 2009)'
_computing_publication_material 'Olex2 1.3 (Dolomanov et al., 2009)'
_computing_structure_refinement 'SHELXL 2019/3 (Sheldrick, 2015)'
_computing_structure_solution 'SHELXT 2018/2 (Sheldrick, 2018)'
_diffrn_ambient_temperature 100.0
_diffrn_measured_fraction_theta_full 1.000
_diffrn_measured_fraction_theta_max 0.999
_diffrn_measurement_device_type 'Bruker APEX-II CCD'
_diffrn_measurement_method '\f and \w scans'
_diffrn_radiation_type MoK\a
_diffrn_radiation_wavelength 0.71073
_diffrn_reflns_av_R_equivalents 0.0553
_diffrn_reflns_av_unetI/netI 0.0278
_diffrn_reflns_Laue_measured_fraction_full 1.000
_diffrn_reflns_Laue_measured_fraction_max 0.999
_diffrn_reflns_limit_h_max 12
_diffrn_reflns_limit_h_min -12
_diffrn_reflns_limit_k_max 16
_diffrn_reflns_limit_k_min -16
_diffrn_reflns_limit_l_max 22
_diffrn_reflns_limit_l_min -22
_diffrn_reflns_number 90763
_diffrn_reflns_point_group_measured_fraction_full 1.000
_diffrn_reflns_point_group_measured_fraction_max 0.999
_diffrn_reflns_theta_full 25.242
_diffrn_reflns_theta_max 28.348
_diffrn_reflns_theta_min 1.980
_diffrn_standards_number 0
_exptl_absorpt_coefficient_mu 3.117
_exptl_absorpt_correction_T_max 0.4311
_exptl_absorpt_correction_T_min 0.3725
_exptl_absorpt_correction_type none
_exptl_absorpt_process_details
;
SADABS-2016/2 (Bruker,2016/2) was used for absorption correction.
wR2(int) was 0.0785 before and 0.0573 after correction.
The Ratio of minimum to maximum transmission is 0.8641.
The \l/2 correction factor is Not present.
;
_exptl_crystal_colour yellow
_exptl_crystal_colour_primary yellow
_exptl_crystal_density_diffrn 1.451
_exptl_crystal_description plate
_exptl_crystal_F_000 832
_refine_diff_density_max 4.021
_refine_diff_density_min -1.546
_refine_diff_density_rms 0.109
_refine_ls_extinction_method none
_refine_ls_goodness_of_fit_ref 1.087
_refine_ls_hydrogen_treatment constr
_refine_ls_matrix_type full
_refine_ls_number_parameters 436
_refine_ls_number_reflns 9366
_refine_ls_number_restraints 4
_refine_ls_restrained_S_all 1.088
_refine_ls_R_factor_all 0.0360
_refine_ls_R_factor_gt 0.0313
_refine_ls_shift/su_max 0.003
_refine_ls_shift/su_mean 0.000
_refine_ls_structure_factor_coef Fsqd
_refine_ls_weighting_details 'w=1/[\s^2^(Fo^2^)+(0.0256P)^2^+4.5283P] where P=(Fo^2^+2Fc^2^)/3'
_refine_ls_weighting_scheme calc
_refine_ls_wR_factor_gt 0.0697
_refine_ls_wR_factor_ref 0.0718
_reflns_Friedel_coverage 0.000
_reflns_number_gt 8548
_reflns_number_total 9366
_reflns_threshold_expression 'I > 2\s(I)'
_cod_data_source_file d3cc04583h2.cif
_cod_data_source_block hkl_a
_cod_original_cell_volume 1875.8(7)
_cod_database_code 7132295
_shelx_shelxl_version_number 2019/3
_shelx_space_group_comment
;
The symmetry employed for this shelxl refinement is uniquely defined
by the following loop, which should always be used as a source of
symmetry information in preference to the above space-group names.
They are only intended as comments.
;
_olex2_refinement_description
;
1. Fixed Uiso
 At 1.2 times of:
  All C(H) groups, All C(H,H) groups
 At 1.5 times of:
  All C(H,H,H) groups
2. Restrained distances
 C40-C45 \\sim C40-C45A
 with sigma of 0.02
 C40-C41 \\sim C40-C41A
 with sigma of 0.02
 C41-C42 \\sim C41A-C42A
 with sigma of 0.02
 C40-C42 \\sim C40-C42A
 with sigma of 0.04
3. Uiso/Uaniso restraints and constraints
Uanis(C45A) = Uanis(C44A) = Uanis(C43A) = Uanis(C42A) = Uanis(C41A)
Uanis(C45) = Uanis(C44) = Uanis(C43) = Uanis(C42) = Uanis(C41)
4. Others
 Fixed Sof: C41A(0.55) H41A(0.55) C42A(0.55) H42A(0.55) C43A(0.55) H43A(0.55)
 C44A(0.55) H44A(0.55) C45A(0.55) H45A(0.55) C45(0.45) H45(0.45) C41(0.45)
 H41(0.45) C42(0.45) H42(0.45) C44(0.45) H44(0.45) C43(0.45) H43(0.45)
5.a Secondary CH2 refined with riding coordinates:
 C39(H39A,H39B)
5.b Aromatic/amide H refined with riding coordinates:
 C12(H12), C10(H10), C5(H5), C8(H8), C4(H4), C3(H3), C14(H14), C9(H9),
 C15(H15), C16(H16), C33(H33), C41A(H41A), C42A(H42A), C43A(H43A), C44A(H44A),
 C45A(H45A), C29(H29), C32(H32), C31(H31), C30(H30), C45(H45), C41(H41),
 C42(H42), C44(H44), C43(H43)
5.c Fitted hexagon refined as free rotating group:
 C40(C41A,C42A,C43A,C44A,C45A)
5.d Idealised Me refined as rotating group:
 C20(H20A,H20B,H20C), C26(H26A,H26B,H26C), C24(H24A,H24B,H24C), C25(H25A,H25B,
 H25C), C21(H21A,H21B,H21C), C22(H22A,H22B,H22C), C38(H38A,H38B,H38C), C36(H36A,
 H36B,H36C), C37(H37A,H37B,H37C)
;
_olex2_submission_special_instructions 'No special instructions were received'

loop_
_space_group_symop_operation_xyz
'x, y, z'
'-x, -y, -z'

loop_
_atom_site_label
_atom_site_type_symbol
_atom_site_fract_x
_atom_site_fract_y
_atom_site_fract_z
_atom_site_U_iso_or_equiv
_atom_site_adp_type
_atom_site_occupancy
_atom_site_site_symmetry_order
_atom_site_calc_flag
_atom_site_refinement_flags_posn
_atom_site_refinement_flags_adp
_atom_site_refinement_flags_occupancy
_atom_site_disorder_assembly
_atom_site_disorder_group
W1 W 0.72054(2) 0.24875(2) 0.69526(2) 0.02125(4) Uani 1 1 d . . . . .
O2 O 0.6828(2) 0.11250(19) 0.74651(14) 0.0231(5) Uani 1 1 d . . . . .
O1 O 0.7077(2) 0.20739(19) 0.58060(13) 0.0229(5) Uani 1 1 d . . . . .
N1 N 0.9020(3) 0.3123(2) 0.72511(17) 0.0260(6) Uani 1 1 d . . . . .
C12 C 0.4398(3) 0.0932(3) 0.6355(2) 0.0235(6) Uani 1 1 d . . . . .
H12 H 0.514043 0.053893 0.625820 0.028 Uiso 1 1 calc R U . . .
C2 C 0.7139(4) 0.2038(3) 0.4377(2) 0.0238(6) Uani 1 1 d . . . . .
C27 C 0.5979(3) 0.3283(3) 0.7690(2) 0.0255(7) Uani 1 1 d . . . . .
C6 C 0.4789(3) 0.1675(3) 0.5016(2) 0.0231(6) Uani 1 1 d . . . . .
C1 C 0.6333(3) 0.1934(3) 0.5064(2) 0.0232(6) Uani 1 1 d . . . . .
C10 C 0.2542(4) 0.1370(3) 0.7182(2) 0.0292(7) Uani 1 1 d . . . . .
H10 H 0.206938 0.134798 0.767529 0.035 Uiso 1 1 calc R U . . .
C5 C 0.4056(4) 0.1600(3) 0.4251(2) 0.0272(7) Uani 1 1 d . . . . .
H5 H 0.301917 0.143488 0.419918 0.033 Uiso 1 1 calc R U . . .
C23 C 0.8796(4) 0.2165(3) 0.4436(2) 0.0259(7) Uani 1 1 d . . . . .
C7 C 0.3972(3) 0.1524(3) 0.5753(2) 0.0238(6) Uani 1 1 d . . . . .
C34 C 0.6229(4) 0.3804(3) 0.7037(2) 0.0273(7) Uani 1 1 d . . . . .
C18 C 0.5867(4) 0.0511(3) 0.7919(2) 0.0241(6) Uani 1 1 d . . . . .
C11 C 0.3757(3) 0.0905(3) 0.7095(2) 0.0249(7) Uani 1 1 d . . . . .
C8 C 0.2760(4) 0.1980(3) 0.5857(2) 0.0279(7) Uani 1 1 d . . . . .
H8 H 0.243903 0.237099 0.544900 0.034 Uiso 1 1 calc R U . . .
C4 C 0.4833(4) 0.1765(3) 0.3572(2) 0.0295(7) Uani 1 1 d . . . . .
H4 H 0.432958 0.173659 0.305859 0.035 Uiso 1 1 calc R U . . .
C19 C 0.8070(4) -0.0007(3) 0.8636(2) 0.0285(7) Uani 1 1 d . . . . .
C3 C 0.6338(4) 0.1970(3) 0.3635(2) 0.0275(7) Uani 1 1 d . . . . .
H3 H 0.684832 0.206856 0.315755 0.033 Uiso 1 1 calc R U . . .
C13 C 0.4350(4) 0.0404(3) 0.7770(2) 0.0254(7) Uani 1 1 d . . . . .
C20 C 0.8600(4) -0.0494(3) 0.7843(2) 0.0325(8) Uani 1 1 d . . . . .
H20A H 0.808842 -0.127872 0.771420 0.049 Uiso 1 1 calc R U . . .
H20B H 0.965359 -0.043716 0.791284 0.049 Uiso 1 1 calc R U . . .
H20C H 0.839509 -0.007542 0.739984 0.049 Uiso 1 1 calc R U . . .
C26 C 0.9135(4) 0.1142(3) 0.4782(2) 0.0286(7) Uani 1 1 d . . . . .
H26A H 0.882492 0.112160 0.533677 0.043 Uiso 1 1 calc R U . . .
H26B H 1.018746 0.118821 0.478810 0.043 Uiso 1 1 calc R U . . .
H26C H 0.860888 0.046265 0.444283 0.043 Uiso 1 1 calc R U . . .
C35 C 0.6125(4) 0.4873(3) 0.6701(2) 0.0338(8) Uani 1 1 d . . . . .
C24 C 0.9410(4) 0.2195(4) 0.3595(2) 0.0374(9) Uani 1 1 d . . . . .
H24A H 0.891002 0.152251 0.323994 0.056 Uiso 1 1 calc R U . . .
H24B H 1.045854 0.222475 0.364872 0.056 Uiso 1 1 calc R U . . .
H24C H 0.925328 0.285559 0.336062 0.056 Uiso 1 1 calc R U . . .
C17 C 0.6431(4) -0.0032(3) 0.8524(2) 0.0283(7) Uani 1 1 d . . . . .
C25 C 0.9579(4) 0.3251(3) 0.4959(2) 0.0295(7) Uani 1 1 d . . . . .
H25A H 0.933142 0.388756 0.472911 0.044 Uiso 1 1 calc R U . . .
H25B H 1.063762 0.332488 0.496789 0.044 Uiso 1 1 calc R U . . .
H25C H 0.926842 0.323325 0.551341 0.044 Uiso 1 1 calc R U . . .
C28 C 0.5314(4) 0.3362(3) 0.8462(2) 0.0280(7) Uani 1 1 d . . . . .
C21 C 0.8963(4) 0.1189(3) 0.8883(2) 0.0341(8) Uani 1 1 d . . . . .
H21A H 0.999572 0.118481 0.897648 0.051 Uiso 1 1 calc R U . . .
H21B H 0.861230 0.149928 0.938126 0.051 Uiso 1 1 calc R U . . .
H21C H 0.885150 0.164758 0.844760 0.051 Uiso 1 1 calc R U . . .
C14 C 0.3415(4) -0.0173(3) 0.8289(2) 0.0341(8) Uani 1 1 d . . . . .
H14 H 0.239277 -0.023628 0.821317 0.041 Uiso 1 1 calc R U . . .
C9 C 0.2027(4) 0.1860(3) 0.6557(2) 0.0319(8) Uani 1 1 d . . . . .
H9 H 0.115728 0.211886 0.660767 0.038 Uiso 1 1 calc R U . . .
C39 C 1.0422(4) 0.3777(3) 0.7573(2) 0.0315(8) Uani 1 1 d . . . . .
H39A H 1.103899 0.395960 0.711683 0.038 Uiso 1 1 calc R U . . .
H39B H 1.089276 0.332224 0.790846 0.038 Uiso 1 1 calc R U . . .
C15 C 0.3959(4) -0.0653(4) 0.8911(3) 0.0444(10) Uani 1 1 d . . . . .
H15 H 0.331123 -0.102806 0.926848 0.053 Uiso 1 1 calc R U . . .
C16 C 0.5440(4) -0.0594(4) 0.9019(2) 0.0396(9) Uani 1 1 d . . . . .
H16 H 0.578817 -0.094718 0.944249 0.047 Uiso 1 1 calc R U . . .
C33 C 0.5894(5) 0.3001(3) 0.9139(2) 0.0372(9) Uani 1 1 d . . . . .
H33 H 0.671167 0.267513 0.909298 0.045 Uiso 1 1 calc R U . . .
C40 C 1.0378(4) 0.4839(3) 0.8079(2) 0.0375(9) Uani 1 1 d DG . . . .
C41A C 1.1449(5) 0.5743(4) 0.7910(3) 0.0561(11) Uani 0.55 1 d DG . P A 2
H41A H 1.208788 0.565011 0.749537 0.067 Uiso 0.55 1 calc R U P A 2
C42A C 1.1586(7) 0.6784(3) 0.8347(4) 0.0561(11) Uani 0.55 1 d DG . P A 2
H42A H 1.231762 0.740150 0.823158 0.067 Uiso 0.55 1 calc R U P A 2
C43A C 1.0651(8) 0.6920(3) 0.8953(4) 0.0561(11) Uani 0.55 1 d G . P A 2
H43A H 1.074443 0.763107 0.925220 0.067 Uiso 0.55 1 calc R U P A 2
C44A C 0.9580(7) 0.6016(5) 0.9122(3) 0.0561(11) Uani 0.55 1 d G . P A 2
H44A H 0.894148 0.610923 0.953662 0.067 Uiso 0.55 1 calc R U P A 2
C45A C 0.9444(5) 0.4976(4) 0.8685(3) 0.0561(11) Uani 0.55 1 d DG . P A 2
H45A H 0.871171 0.435782 0.880042 0.067 Uiso 0.55 1 calc R U P A 2
C22 C 0.8386(4) -0.0720(4) 0.9294(3) 0.0411(9) Uani 1 1 d . . . . .
H22A H 0.784999 -0.149454 0.914221 0.062 Uiso 1 1 calc R U . . .
H22B H 0.807448 -0.043513 0.981226 0.062 Uiso 1 1 calc R U . . .
H22C H 0.943580 -0.068471 0.934693 0.062 Uiso 1 1 calc R U . . .
C29 C 0.4087(4) 0.3810(4) 0.8539(2) 0.0388(9) Uani 1 1 d . . . . .
H29 H 0.367482 0.406205 0.808164 0.047 Uiso 1 1 calc R U . . .
C32 C 0.5293(5) 0.3110(4) 0.9883(3) 0.0457(10) Uani 1 1 d . . . . .
H32 H 0.572035 0.288357 1.034788 0.055 Uiso 1 1 calc R U . . .
C31 C 0.4073(5) 0.3548(4) 0.9946(3) 0.0477(11) Uani 1 1 d . . . . .
H31 H 0.365127 0.361341 1.045218 0.057 Uiso 1 1 calc R U . . .
C38 C 0.6568(7) 0.5830(4) 0.7381(4) 0.0704(18) Uani 1 1 d . . . . .
H38A H 0.657039 0.653577 0.716327 0.106 Uiso 1 1 calc R U . . .
H38B H 0.754787 0.584923 0.761551 0.106 Uiso 1 1 calc R U . . .
H38C H 0.587110 0.572252 0.780239 0.106 Uiso 1 1 calc R U . . .
C36 C 0.4593(5) 0.4795(4) 0.6343(3) 0.0537(12) Uani 1 1 d . . . . .
H36A H 0.390077 0.464914 0.676369 0.081 Uiso 1 1 calc R U . . .
H36B H 0.434050 0.418728 0.589777 0.081 Uiso 1 1 calc R U . . .
H36C H 0.454624 0.549979 0.613648 0.081 Uiso 1 1 calc R U . . .
C37 C 0.7188(7) 0.5104(5) 0.6036(4) 0.0692(17) Uani 1 1 d . . . . .
H37A H 0.715054 0.581728 0.584161 0.104 Uiso 1 1 calc R U . . .
H37B H 0.691212 0.450561 0.558470 0.104 Uiso 1 1 calc R U . . .
H37C H 0.818089 0.513622 0.625652 0.104 Uiso 1 1 calc R U . . .
C30 C 0.3469(5) 0.3889(4) 0.9273(3) 0.0496(11) Uani 1 1 d . . . . .
H30 H 0.262221 0.417974 0.931523 0.059 Uiso 1 1 calc R U . . .
C45 C 0.9553(13) 0.4617(9) 0.8768(7) 0.0554(14) Uani 0.45 1 d D . P A 1
H45 H 0.914780 0.387007 0.886195 0.066 Uiso 0.45 1 calc R U P A 1
C41 C 1.0903(13) 0.5886(7) 0.7978(8) 0.0554(14) Uani 0.45 1 d D . P A 1
H41 H 1.145587 0.603776 0.752120 0.066 Uiso 0.45 1 calc R U P A 1
C42 C 1.0709(14) 0.6767(8) 0.8481(8) 0.0554(14) Uani 0.45 1 d D . P A 1
H42 H 1.116079 0.750245 0.837994 0.066 Uiso 0.45 1 calc R U P A 1
C44 C 0.9342(13) 0.5524(9) 0.9313(8) 0.0554(14) Uani 0.45 1 d . . P A 1
H44 H 0.884633 0.540692 0.979270 0.066 Uiso 0.45 1 calc R U P A 1
C43 C 0.9919(15) 0.6625(10) 0.9098(8) 0.0554(14) Uani 0.45 1 d . . P A 1
H43 H 0.972093 0.725245 0.941114 0.066 Uiso 0.45 1 calc R U P A 1

loop_
_atom_site_aniso_label
_atom_site_aniso_U_11
_atom_site_aniso_U_22
_atom_site_aniso_U_33
_atom_site_aniso_U_23
_atom_site_aniso_U_13
_atom_site_aniso_U_12
W1 0.01504(6) 0.02156(7) 0.02477(7) -0.00143(5) -0.00171(4) 0.00178(4)
O2 0.0169(10) 0.0249(11) 0.0267(11) 0.0000(9) -0.0005(9) 0.0048(9)
O1 0.0182(10) 0.0243(11) 0.0238(11) -0.0029(9) -0.0037(9) 0.0035(9)
N1 0.0196(13) 0.0261(14) 0.0299(14) 0.0004(11) -0.0020(11) 0.0024(11)
C12 0.0146(14) 0.0204(15) 0.0327(17) -0.0035(13) -0.0027(12) 0.0019(11)
C2 0.0242(16) 0.0174(14) 0.0289(16) -0.0011(12) -0.0019(13) 0.0054(12)
C27 0.0186(15) 0.0220(15) 0.0336(17) -0.0037(13) -0.0007(13) 0.0033(12)
C6 0.0181(14) 0.0187(14) 0.0323(17) 0.0005(12) -0.0021(12) 0.0056(12)
C1 0.0171(14) 0.0192(14) 0.0318(17) -0.0052(12) -0.0043(12) 0.0061(11)
C10 0.0198(15) 0.0294(18) 0.0359(18) -0.0063(14) 0.0019(13) 0.0047(13)
C5 0.0230(16) 0.0223(16) 0.0360(18) -0.0006(13) -0.0088(14) 0.0089(13)
C23 0.0226(16) 0.0246(16) 0.0292(17) 0.0003(13) 0.0001(13) 0.0043(13)
C7 0.0171(14) 0.0189(14) 0.0320(17) -0.0047(12) -0.0032(12) 0.0015(11)
C34 0.0215(16) 0.0238(16) 0.0345(18) -0.0019(14) -0.0002(13) 0.0041(13)
C18 0.0216(15) 0.0243(16) 0.0243(15) -0.0010(12) 0.0019(12) 0.0026(12)
C11 0.0164(14) 0.0240(16) 0.0306(17) -0.0047(13) -0.0011(12) 0.0013(12)
C8 0.0188(15) 0.0244(16) 0.0390(19) -0.0031(14) -0.0059(13) 0.0063(13)
C4 0.0344(19) 0.0239(16) 0.0295(17) -0.0005(13) -0.0100(14) 0.0094(14)
C19 0.0239(16) 0.0308(18) 0.0290(17) 0.0036(14) -0.0036(13) 0.0040(14)
C3 0.0330(18) 0.0217(16) 0.0276(16) 0.0035(13) -0.0018(14) 0.0065(13)
C13 0.0193(15) 0.0293(17) 0.0256(16) -0.0019(13) 0.0019(12) 0.0036(13)
C20 0.0229(17) 0.0352(19) 0.039(2) 0.0000(16) -0.0042(14) 0.0097(14)
C26 0.0212(16) 0.0239(16) 0.0400(19) -0.0023(14) -0.0019(14) 0.0071(13)
C35 0.0331(19) 0.0255(17) 0.043(2) 0.0042(15) 0.0011(16) 0.0064(15)
C24 0.0292(19) 0.046(2) 0.035(2) -0.0003(17) 0.0035(15) 0.0056(17)
C17 0.0237(16) 0.0333(18) 0.0251(16) 0.0004(14) -0.0006(13) 0.0026(14)
C25 0.0226(16) 0.0235(16) 0.0389(19) 0.0004(14) 0.0010(14) -0.0004(13)
C28 0.0238(16) 0.0225(16) 0.0340(18) -0.0027(13) 0.0046(14) 0.0002(13)
C21 0.0284(18) 0.0338(19) 0.0364(19) -0.0018(15) -0.0090(15) 0.0043(15)
C14 0.0229(17) 0.045(2) 0.0323(18) 0.0046(16) 0.0037(14) 0.0023(15)
C9 0.0199(16) 0.0292(18) 0.045(2) -0.0072(15) -0.0062(14) 0.0089(13)
C39 0.0191(16) 0.0308(18) 0.039(2) -0.0047(15) -0.0025(14) 0.0001(13)
C15 0.029(2) 0.064(3) 0.039(2) 0.018(2) 0.0092(16) 0.0013(19)
C16 0.034(2) 0.052(2) 0.0319(19) 0.0146(18) 0.0000(16) 0.0048(18)
C33 0.039(2) 0.039(2) 0.038(2) 0.0084(17) 0.0119(17) 0.0143(17)
C40 0.036(2) 0.034(2) 0.039(2) -0.0108(16) -0.0176(17) 0.0117(16)
C41A 0.076(3) 0.044(2) 0.048(2) -0.0120(19) 0.008(2) 0.021(2)
C42A 0.076(3) 0.044(2) 0.048(2) -0.0120(19) 0.008(2) 0.021(2)
C43A 0.076(3) 0.044(2) 0.048(2) -0.0120(19) 0.008(2) 0.021(2)
C44A 0.076(3) 0.044(2) 0.048(2) -0.0120(19) 0.008(2) 0.021(2)
C45A 0.076(3) 0.044(2) 0.048(2) -0.0120(19) 0.008(2) 0.021(2)
C22 0.033(2) 0.045(2) 0.046(2) 0.0154(19) -0.0078(17) 0.0075(17)
C29 0.0302(19) 0.048(2) 0.037(2) -0.0063(18) -0.0003(16) 0.0139(17)
C32 0.055(3) 0.048(3) 0.038(2) 0.0130(19) 0.0128(19) 0.015(2)
C31 0.045(2) 0.054(3) 0.042(2) -0.001(2) 0.022(2) 0.007(2)
C38 0.098(4) 0.025(2) 0.080(4) -0.005(2) -0.039(3) 0.010(2)
C36 0.039(2) 0.044(3) 0.077(3) 0.023(2) -0.012(2) 0.0034(19)
C37 0.074(4) 0.057(3) 0.094(4) 0.045(3) 0.039(3) 0.029(3)
C30 0.033(2) 0.071(3) 0.046(2) -0.008(2) 0.0071(18) 0.020(2)
C45 0.062(3) 0.030(2) 0.074(4) -0.015(2) -0.012(3) 0.025(2)
C41 0.062(3) 0.030(2) 0.074(4) -0.015(2) -0.012(3) 0.025(2)
C42 0.062(3) 0.030(2) 0.074(4) -0.015(2) -0.012(3) 0.025(2)
C44 0.062(3) 0.030(2) 0.074(4) -0.015(2) -0.012(3) 0.025(2)
C43 0.062(3) 0.030(2) 0.074(4) -0.015(2) -0.012(3) 0.025(2)

loop_
_atom_type_symbol
_atom_type_description
_atom_type_scat_dispersion_real
_atom_type_scat_dispersion_imag
_atom_type_scat_source
C C 0.0033 0.0016 'International Tables Vol C Tables 4.2.6.8 and 6.1.1.4'
H H 0.0000 0.0000 'International Tables Vol C Tables 4.2.6.8 and 6.1.1.4'
N N 0.0061 0.0033 'International Tables Vol C Tables 4.2.6.8 and 6.1.1.4'
O O 0.0106 0.0060 'International Tables Vol C Tables 4.2.6.8 and 6.1.1.4'
W W -0.8490 6.8722 'International Tables Vol C Tables 4.2.6.8 and 6.1.1.4'

loop_
_geom_angle_atom_site_label_1
_geom_angle_atom_site_label_2
_geom_angle_atom_site_label_3
_geom_angle
_geom_angle_site_symmetry_1
_geom_angle_site_symmetry_3
_geom_angle_publ_flag
O2 W1 C27 95.57(12) . . ?
O2 W1 C34 131.27(12) . . ?
O1 W1 O2 107.45(10) . . ?
O1 W1 C27 132.35(12) . . ?
O1 W1 C34 101.92(12) . . ?
N1 W1 O2 104.44(12) . . ?
N1 W1 O1 107.55(12) . . ?
N1 W1 C27 106.08(13) . . ?
N1 W1 C34 102.54(14) . . ?
C34 W1 C27 37.66(14) . . ?
C18 O2 W1 142.6(2) . . ?
C1 O1 W1 150.4(2) . . ?
C39 N1 W1 170.8(3) . . ?
C7 C12 H12 119.3 . . ?
C11 C12 H12 119.3 . . ?
C11 C12 C7 121.5(3) . . ?
C1 C2 C23 121.4(3) . . ?
C1 C2 C3 116.3(3) . . ?
C3 C2 C23 122.2(3) . . ?
C34 C27 W1 70.9(2) . . ?
C34 C27 C28 141.5(3) . . ?
C28 C27 W1 147.4(3) . . ?
C1 C6 C7 121.1(3) . . ?
C5 C6 C1 117.8(3) . . ?
C5 C6 C7 121.0(3) . . ?
O1 C1 C2 118.2(3) . . ?
O1 C1 C6 119.2(3) . . ?
C2 C1 C6 122.6(3) . . ?
C11 C10 H10 119.8 . . ?
C9 C10 H10 119.8 . . ?
C9 C10 C11 120.4(3) . . ?
C6 C5 H5 119.8 . . ?
C4 C5 C6 120.4(3) . . ?
C4 C5 H5 119.8 . . ?
C2 C23 C26 108.7(3) . . ?
C2 C23 C24 111.4(3) . . ?
C2 C23 C25 111.3(3) . . ?
C26 C23 C25 111.3(3) . . ?
C24 C23 C26 106.7(3) . . ?
C24 C23 C25 107.4(3) . . ?
C12 C7 C6 121.0(3) . . ?
C12 C7 C8 118.8(3) . . ?
C8 C7 C6 120.2(3) . . ?
C27 C34 W1 71.4(2) . . ?
C27 C34 C35 141.7(3) . . ?
C35 C34 W1 145.3(3) . . ?
O2 C18 C13 120.3(3) . . ?
O2 C18 C17 117.9(3) . . ?
C13 C18 C17 121.8(3) . . ?
C12 C11 C10 118.0(3) . . ?
C12 C11 C13 121.0(3) . . ?
C10 C11 C13 121.1(3) . . ?
C7 C8 H8 120.1 . . ?
C9 C8 C7 119.8(3) . . ?
C9 C8 H8 120.1 . . ?
C5 C4 H4 119.8 . . ?
C5 C4 C3 120.4(3) . . ?
C3 C4 H4 119.8 . . ?
C17 C19 C20 110.3(3) . . ?
C21 C19 C20 109.7(3) . . ?
C21 C19 C17 110.6(3) . . ?
C22 C19 C20 106.5(3) . . ?
C22 C19 C17 111.8(3) . . ?
C22 C19 C21 107.8(3) . . ?
C2 C3 H3 118.8 . . ?
C4 C3 C2 122.3(3) . . ?
C4 C3 H3 118.8 . . ?
C18 C13 C11 121.6(3) . . ?
C14 C13 C18 118.0(3) . . ?
C14 C13 C11 120.4(3) . . ?
C19 C20 H20A 109.5 . . ?
C19 C20 H20B 109.5 . . ?
C19 C20 H20C 109.5 . . ?
H20A C20 H20B 109.5 . . ?
H20A C20 H20C 109.5 . . ?
H20B C20 H20C 109.5 . . ?
C23 C26 H26A 109.5 . . ?
C23 C26 H26B 109.5 . . ?
C23 C26 H26C 109.5 . . ?
H26A C26 H26B 109.5 . . ?
H26A C26 H26C 109.5 . . ?
H26B C26 H26C 109.5 . . ?
C34 C35 C38 108.6(3) . . ?
C34 C35 C36 110.8(3) . . ?
C34 C35 C37 110.0(3) . . ?
C38 C35 C37 107.9(4) . . ?
C36 C35 C38 110.9(4) . . ?
C36 C35 C37 108.6(4) . . ?
C23 C24 H24A 109.5 . . ?
C23 C24 H24B 109.5 . . ?
C23 C24 H24C 109.5 . . ?
H24A C24 H24B 109.5 . . ?
H24A C24 H24C 109.5 . . ?
H24B C24 H24C 109.5 . . ?
C18 C17 C19 122.0(3) . . ?
C16 C17 C18 117.0(3) . . ?
C16 C17 C19 121.0(3) . . ?
C23 C25 H25A 109.5 . . ?
C23 C25 H25B 109.5 . . ?
C23 C25 H25C 109.5 . . ?
H25A C25 H25B 109.5 . . ?
H25A C25 H25C 109.5 . . ?
H25B C25 H25C 109.5 . . ?
C33 C28 C27 120.5(3) . . ?
C33 C28 C29 118.6(3) . . ?
C29 C28 C27 120.9(3) . . ?
C19 C21 H21A 109.5 . . ?
C19 C21 H21B 109.5 . . ?
C19 C21 H21C 109.5 . . ?
H21A C21 H21B 109.5 . . ?
H21A C21 H21C 109.5 . . ?
H21B C21 H21C 109.5 . . ?
C13 C14 H14 119.7 . . ?
C15 C14 C13 120.6(3) . . ?
C15 C14 H14 119.7 . . ?
C10 C9 C8 120.9(3) . . ?
C10 C9 H9 119.6 . . ?
C8 C9 H9 119.6 . . ?
N1 C39 H39A 108.7 . . ?
N1 C39 H39B 108.7 . . ?
N1 C39 C40 114.3(3) . . ?
H39A C39 H39B 107.6 . . ?
C40 C39 H39A 108.7 . . ?
C40 C39 H39B 108.7 . . ?
C14 C15 H15 119.7 . . ?
C14 C15 C16 120.5(4) . . ?
C16 C15 H15 119.7 . . ?
C17 C16 H16 119.1 . . ?
C15 C16 C17 121.8(4) . . ?
C15 C16 H16 119.1 . . ?
C28 C33 H33 119.6 . . ?
C28 C33 C32 120.7(4) . . ?
C32 C33 H33 119.6 . . ?
C41A C40 C39 112.9(3) . . ?
C41A C40 C45A 120.0 . . ?
C45A C40 C39 127.0(3) . . ?
C45 C40 C39 110.8(5) . . ?
C41 C40 C39 131.6(6) . . ?
C41 C40 C45 117.5(7) . . ?
C40 C41A H41A 120.0 . . ?
C42A C41A C40 120.0 . . ?
C42A C41A H41A 120.0 . . ?
C41A C42A H42A 120.0 . . ?
C43A C42A C41A 120.0 . . ?
C43A C42A H42A 120.0 . . ?
C42A C43A H43A 120.0 . . ?
C42A C43A C44A 120.0 . . ?
C44A C43A H43A 120.0 . . ?
C43A C44A H44A 120.0 . . ?
C45A C44A C43A 120.0 . . ?
C45A C44A H44A 120.0 . . ?
C40 C45A H45A 120.0 . . ?
C44A C45A C40 120.0 . . ?
C44A C45A H45A 120.0 . . ?
C19 C22 H22A 109.5 . . ?
C19 C22 H22B 109.5 . . ?
C19 C22 H22C 109.5 . . ?
H22A C22 H22B 109.5 . . ?
H22A C22 H22C 109.5 . . ?
H22B C22 H22C 109.5 . . ?
C28 C29 H29 119.7 . . ?
C30 C29 C28 120.6(4) . . ?
C30 C29 H29 119.7 . . ?
C33 C32 H32 120.1 . . ?
C31 C32 C33 119.8(4) . . ?
C31 C32 H32 120.1 . . ?
C32 C31 H31 120.0 . . ?
C30 C31 C32 119.9(4) . . ?
C30 C31 H31 120.0 . . ?
C35 C38 H38A 109.5 . . ?
C35 C38 H38B 109.5 . . ?
C35 C38 H38C 109.5 . . ?
H38A C38 H38B 109.5 . . ?
H38A C38 H38C 109.5 . . ?
H38B C38 H38C 109.5 . . ?
C35 C36 H36A 109.5 . . ?
C35 C36 H36B 109.5 . . ?
C35 C36 H36C 109.5 . . ?
H36A C36 H36B 109.5 . . ?
H36A C36 H36C 109.5 . . ?
H36B C36 H36C 109.5 . . ?
C35 C37 H37A 109.5 . . ?
C35 C37 H37B 109.5 . . ?
C35 C37 H37C 109.5 . . ?
H37A C37 H37B 109.5 . . ?
H37A C37 H37C 109.5 . . ?
H37B C37 H37C 109.5 . . ?
C29 C30 H30 119.8 . . ?
C31 C30 C29 120.4(4) . . ?
C31 C30 H30 119.8 . . ?
C40 C45 H45 120.3 . . ?
C44 C45 C40 119.5(10) . . ?
C44 C45 H45 120.3 . . ?
C40 C41 H41 117.8 . . ?
C40 C41 C42 124.4(11) . . ?
C42 C41 H41 117.8 . . ?
C41 C42 H42 119.4 . . ?
C43 C42 C41 121.2(11) . . ?
C43 C42 H42 119.4 . . ?
C45 C44 H44 121.7 . . ?
C45 C44 C43 116.6(12) . . ?
C43 C44 H44 121.7 . . ?
C42 C43 C44 120.5(10) . . ?
C42 C43 H43 119.7 . . ?
C44 C43 H43 119.7 . . ?

loop_
_geom_bond_atom_site_label_1
_geom_bond_atom_site_label_2
_geom_bond_distance
_geom_bond_site_symmetry_2
_geom_bond_publ_flag
W1 O2 1.938(2) . ?
W1 O1 1.912(2) . ?
W1 N1 1.738(3) . ?
W1 C27 2.051(3) . ?
W1 C34 2.044(3) . ?
O2 C18 1.355(4) . ?
O1 C1 1.365(4) . ?
N1 C39 1.432(4) . ?
C12 H12 0.9500 . ?
C12 C7 1.395(5) . ?
C12 C11 1.394(5) . ?
C2 C1 1.401(5) . ?
C2 C23 1.531(5) . ?
C2 C3 1.401(5) . ?
C27 C34 1.322(5) . ?
C27 C28 1.458(5) . ?
C6 C1 1.414(4) . ?
C6 C5 1.403(5) . ?
C6 C7 1.481(5) . ?
C10 H10 0.9500 . ?
C10 C11 1.402(5) . ?
C10 C9 1.377(5) . ?
C5 H5 0.9500 . ?
C5 C4 1.380(5) . ?
C23 C26 1.537(5) . ?
C23 C24 1.536(5) . ?
C23 C25 1.537(5) . ?
C7 C8 1.395(4) . ?
C34 C35 1.511(5) . ?
C18 C13 1.413(4) . ?
C18 C17 1.414(5) . ?
C11 C13 1.483(5) . ?
C8 H8 0.9500 . ?
C8 C9 1.383(5) . ?
C4 H4 0.9500 . ?
C4 C3 1.380(5) . ?
C19 C20 1.542(5) . ?
C19 C17 1.540(5) . ?
C19 C21 1.535(5) . ?
C19 C22 1.534(5) . ?
C3 H3 0.9500 . ?
C13 C14 1.394(5) . ?
C20 H20A 0.9800 . ?
C20 H20B 0.9800 . ?
C20 H20C 0.9800 . ?
C26 H26A 0.9800 . ?
C26 H26B 0.9800 . ?
C26 H26C 0.9800 . ?
C35 C38 1.522(6) . ?
C35 C36 1.515(6) . ?
C35 C37 1.530(6) . ?
C24 H24A 0.9800 . ?
C24 H24B 0.9800 . ?
C24 H24C 0.9800 . ?
C17 C16 1.387(5) . ?
C25 H25A 0.9800 . ?
C25 H25B 0.9800 . ?
C25 H25C 0.9800 . ?
C28 C33 1.386(5) . ?
C28 C29 1.397(5) . ?
C21 H21A 0.9800 . ?
C21 H21B 0.9800 . ?
C21 H21C 0.9800 . ?
C14 H14 0.9500 . ?
C14 C15 1.379(6) . ?
C9 H9 0.9500 . ?
C39 H39A 0.9900 . ?
C39 H39B 0.9900 . ?
C39 C40 1.497(5) . ?
C15 H15 0.9500 . ?
C15 C16 1.384(6) . ?
C16 H16 0.9500 . ?
C33 H33 0.9500 . ?
C33 C32 1.391(6) . ?
C40 C41A 1.3900 . ?
C40 C45A 1.3900 . ?
C40 C45 1.428(12) . ?
C40 C41 1.311(11) . ?
C41A H41A 0.9500 . ?
C41A C42A 1.3900 . ?
C42A H42A 0.9500 . ?
C42A C43A 1.3900 . ?
C43A H43A 0.9500 . ?
C43A C44A 1.3900 . ?
C44A H44A 0.9500 . ?
C44A C45A 1.3900 . ?
C45A H45A 0.9500 . ?
C22 H22A 0.9800 . ?
C22 H22B 0.9800 . ?
C22 H22C 0.9800 . ?
C29 H29 0.9500 . ?
C29 C30 1.379(6) . ?
C32 H32 0.9500 . ?
C32 C31 1.383(6) . ?
C31 H31 0.9500 . ?
C31 C30 1.378(7) . ?
C38 H38A 0.9800 . ?
C38 H38B 0.9800 . ?
C38 H38C 0.9800 . ?
C36 H36A 0.9800 . ?
C36 H36B 0.9800 . ?
C36 H36C 0.9800 . ?
C37 H37A 0.9800 . ?
C37 H37B 0.9800 . ?
C37 H37C 0.9800 . ?
C30 H30 0.9500 . ?
C45 H45 0.9500 . ?
C45 C44 1.426(13) . ?
C41 H41 0.9500 . ?
C41 C42 1.358(11) . ?
C42 H42 0.9500 . ?
C42 C43 1.298(18) . ?
C44 H44 0.9500 . ?
C44 C43 1.438(17) . ?
C43 H43 0.9500 . ?

loop_
_geom_torsion_atom_site_label_1
_geom_torsion_atom_site_label_2
_geom_torsion_atom_site_label_3
_geom_torsion_atom_site_label_4
_geom_torsion
_geom_torsion_site_symmetry_1
_geom_torsion_site_symmetry_2
_geom_torsion_site_symmetry_3
_geom_torsion_site_symmetry_4
_geom_torsion_publ_flag
W1 O2 C18 C13 39.1(5) . . . . ?
W1 O2 C18 C17 -142.3(3) . . . . ?
W1 O1 C1 C2 152.2(3) . . . . ?
W1 O1 C1 C6 -28.7(6) . . . . ?
W1 C27 C34 C35 -167.2(5) . . . . ?
W1 C27 C28 C33 26.0(6) . . . . ?
W1 C27 C28 C29 -154.4(4) . . . . ?
W1 C34 C35 C38 -119.5(5) . . . . ?
W1 C34 C35 C36 118.4(5) . . . . ?
W1 C34 C35 C37 -1.7(7) . . . . ?
O2 C18 C13 C11 3.1(5) . . . . ?
O2 C18 C13 C14 -175.7(3) . . . . ?
O2 C18 C17 C19 -4.3(5) . . . . ?
O2 C18 C17 C16 175.8(3) . . . . ?
N1 C39 C40 C41A -136.2(4) . . . . ?
N1 C39 C40 C45A 46.1(5) . . . . ?
N1 C39 C40 C45 61.0(6) . . . . ?
N1 C39 C40 C41 -116.2(8) . . . . ?
C12 C7 C8 C9 1.4(5) . . . . ?
C12 C11 C13 C18 36.5(5) . . . . ?
C12 C11 C13 C14 -144.6(3) . . . . ?
C27 C34 C35 C38 38.7(7) . . . . ?
C27 C34 C35 C36 -83.3(6) . . . . ?
C27 C34 C35 C37 156.6(5) . . . . ?
C27 C28 C33 C32 177.8(4) . . . . ?
C27 C28 C29 C30 -179.6(4) . . . . ?
C6 C5 C4 C3 2.1(5) . . . . ?
C6 C7 C8 C9 -178.3(3) . . . . ?
C1 C2 C23 C26 59.3(4) . . . . ?
C1 C2 C23 C24 176.6(3) . . . . ?
C1 C2 C23 C25 -63.6(4) . . . . ?
C1 C2 C3 C4 -2.6(5) . . . . ?
C1 C6 C5 C4 0.7(5) . . . . ?
C1 C6 C7 C12 -42.2(4) . . . . ?
C1 C6 C7 C8 137.5(3) . . . . ?
C10 C11 C13 C18 -143.1(3) . . . . ?
C10 C11 C13 C14 35.8(5) . . . . ?
C5 C6 C1 O1 176.3(3) . . . . ?
C5 C6 C1 C2 -4.6(5) . . . . ?
C5 C6 C7 C12 139.8(3) . . . . ?
C5 C6 C7 C8 -40.5(5) . . . . ?
C5 C4 C3 C2 -1.0(5) . . . . ?
C23 C2 C1 O1 7.3(5) . . . . ?
C23 C2 C1 C6 -171.8(3) . . . . ?
C23 C2 C3 C4 174.6(3) . . . . ?
C7 C12 C11 C10 8.0(5) . . . . ?
C7 C12 C11 C13 -171.6(3) . . . . ?
C7 C6 C1 O1 -1.7(5) . . . . ?
C7 C6 C1 C2 177.4(3) . . . . ?
C7 C6 C5 C4 178.7(3) . . . . ?
C7 C8 C9 C10 5.0(5) . . . . ?
C34 C27 C28 C33 -146.2(5) . . . . ?
C34 C27 C28 C29 33.4(7) . . . . ?
C18 C13 C14 C15 -2.0(6) . . . . ?
C18 C17 C16 C15 2.0(6) . . . . ?
C11 C12 C7 C6 171.7(3) . . . . ?
C11 C12 C7 C8 -8.0(5) . . . . ?
C11 C10 C9 C8 -5.0(5) . . . . ?
C11 C13 C14 C15 179.1(4) . . . . ?
C19 C17 C16 C15 -178.0(4) . . . . ?
C3 C2 C1 O1 -175.4(3) . . . . ?
C3 C2 C1 C6 5.5(5) . . . . ?
C3 C2 C23 C26 -117.8(3) . . . . ?
C3 C2 C23 C24 -0.5(4) . . . . ?
C3 C2 C23 C25 119.3(3) . . . . ?
C13 C18 C17 C19 174.2(3) . . . . ?
C13 C18 C17 C16 -5.7(5) . . . . ?
C13 C14 C15 C16 -1.6(7) . . . . ?
C20 C19 C17 C18 -57.9(4) . . . . ?
C20 C19 C17 C16 122.0(4) . . . . ?
C17 C18 C13 C11 -175.3(3) . . . . ?
C17 C18 C13 C14 5.8(5) . . . . ?
C28 C27 C34 W1 175.6(5) . . . . ?
C28 C27 C34 C35 8.4(9) . . . . ?
C28 C33 C32 C31 2.2(7) . . . . ?
C28 C29 C30 C31 1.3(7) . . . . ?
C21 C19 C17 C18 63.6(4) . . . . ?
C21 C19 C17 C16 -116.4(4) . . . . ?
C14 C15 C16 C17 1.6(7) . . . . ?
C9 C10 C11 C12 -1.4(5) . . . . ?
C9 C10 C11 C13 178.2(3) . . . . ?
C39 C40 C41A C42A -177.8(3) . . . . ?
C39 C40 C45A C44A 177.5(4) . . . . ?
C39 C40 C45 C44 -178.0(8) . . . . ?
C39 C40 C41 C42 176.8(8) . . . . ?
C33 C28 C29 C30 0.0(6) . . . . ?
C33 C32 C31 C30 -0.9(7) . . . . ?
C40 C41A C42A C43A 0.0 . . . . ?
C40 C45 C44 C43 3.5(15) . . . . ?
C40 C41 C42 C43 -2.7(18) . . . . ?
C41A C40 C45A C44A 0.0 . . . . ?
C41A C42A C43A C44A 0.0 . . . . ?
C42A C43A C44A C45A 0.0 . . . . ?
C43A C44A C45A C40 0.0 . . . . ?
C45A C40 C41A C42A 0.0 . . . . ?
C22 C19 C17 C18 -176.3(3) . . . . ?
C22 C19 C17 C16 3.7(5) . . . . ?
C29 C28 C33 C32 -1.8(6) . . . . ?
C32 C31 C30 C29 -0.9(8) . . . . ?
C45 C40 C41 C42 -0.2(14) . . . . ?
C45 C44 C43 C42 -6.5(17) . . . . ?
C41 C40 C45 C44 -0.4(13) . . . . ?
C41 C42 C43 C44 6.1(18) . . . . ?
